data_4134479
loop_
_publ_author_name
'Pan, Chun-Ya'
'Yang, Xin-Rui'
'Xiong, Lin'
'Lu, Zhong-Wei'
'Zhen, Bo-Yu'
'Sui, Xin'
'Deng, Xue-Bin'
'Chen, Ling'
'Wu, Li-Ming'

_publ_section_title
;
 Solid-State Nonlinear Optical Switch with the Widest Switching
 Temperature Range Owing to Its Continuously Tunable <i>T</i><sub>c</sub>.
;
_journal_issue 13
_journal_name_full 'Journal of the American Chemical Society'
_journal_page_first 6423
_journal_page_last 6431
_journal_paper_doi 10.1021/jacs.0c01741
_journal_volume 142
_journal_year 2020
_chemical_formula_sum 'F H8 K0.04 N1.96 O3 P'
_chemical_formula_weight 135.06
_space_group_IT_number 33
_space_group_name_Hall 'P 2c -2n'
_space_group_name_H-M_alt 'P n a 21'
_symmetry_cell_setting orthorhombic
_symmetry_space_group_name_H-M 'P n a 21'
_atom_sites_solution_hydrogens none
_atom_sites_solution_primary direct
_atom_sites_solution_secondary difmap
_audit_creation_method SHELXL-97
_cell_angle_alpha 90.00
_cell_angle_beta 90.00
_cell_angle_gamma 90.00
_cell_formula_units_Z 4
_cell_length_a 7.9368(4)
_cell_length_b 11.2965(6)
_cell_length_c 6.0229(3)
_cell_measurement_reflns_used 5767
_cell_measurement_temperature 306(2)
_cell_measurement_theta_max 27.50
_cell_measurement_theta_min 3.14
_cell_volume 540.00(5)
_computing_structure_refinement 'SHELXL-97 (Sheldrick, 1997)'
_computing_structure_solution 'SHELXS-97 (Sheldrick, 1990)'
_diffrn_ambient_temperature 306(2)
_diffrn_measured_fraction_theta_full 0.994
_diffrn_measured_fraction_theta_max 0.994
_diffrn_measurement_device_type 'CCD area detector'
_diffrn_measurement_method 'phi and omega scans'
_diffrn_radiation_monochromator graphite
_diffrn_radiation_source 'fine-focus sealed tube'
_diffrn_radiation_type MoK\a
_diffrn_radiation_wavelength 0.71073
_diffrn_reflns_av_R_equivalents 0.0600
_diffrn_reflns_av_sigmaI/netI 0.0306
_diffrn_reflns_limit_h_max 10
_diffrn_reflns_limit_h_min -10
_diffrn_reflns_limit_k_max 14
_diffrn_reflns_limit_k_min -14
_diffrn_reflns_limit_l_max 7
_diffrn_reflns_limit_l_min -7
_diffrn_reflns_number 11620
_diffrn_reflns_theta_full 27.50
_diffrn_reflns_theta_max 27.50
_diffrn_reflns_theta_min 3.14
_exptl_absorpt_coefficient_mu 0.477
_exptl_absorpt_correction_T_max 0.7456
_exptl_absorpt_correction_T_min 0.6498
_exptl_absorpt_correction_type multi-scan
_exptl_crystal_colour colorless
_exptl_crystal_density_diffrn 1.661
_exptl_crystal_density_method 'not measured'
_exptl_crystal_description block
_exptl_crystal_F_000 282
_exptl_crystal_size_max 0.05
_exptl_crystal_size_mid 0.03
_exptl_crystal_size_min 0.02
_refine_diff_density_max 0.362
_refine_diff_density_min -0.338
_refine_diff_density_rms 0.073
_refine_ls_abs_structure_details 'Flack H D (1983), Acta Cryst. A39, 876-881'
_refine_ls_abs_structure_Flack 0.00
_refine_ls_extinction_method none
_refine_ls_goodness_of_fit_ref 1.157
_refine_ls_hydrogen_treatment none
_refine_ls_matrix_type full
_refine_ls_number_parameters 98
_refine_ls_number_reflns 1228
_refine_ls_number_restraints 39
_refine_ls_restrained_S_all 1.144
_refine_ls_R_factor_all 0.0442
_refine_ls_R_factor_gt 0.0405
_refine_ls_shift/su_max 0.000
_refine_ls_shift/su_mean 0.000
_refine_ls_structure_factor_coef Fsqd
_refine_ls_weighting_details 'calc w=1/[\s^2^(Fo^2^)+(0.0451P)^2^+0.3687P] where P=(Fo^2^+2Fc^2^)/3'
_refine_ls_weighting_scheme calc
_refine_ls_wR_factor_gt 0.0941
_refine_ls_wR_factor_ref 0.0957
_reflns_number_gt 1161
_reflns_number_total 1228
_reflns_threshold_expression >2sigma(I)
_cod_data_source_file K0.2(NH4)1.8PO3F.cif
_cod_data_source_block K0.2(NH4)1.8PO3F-HTP-300K
_cod_depositor_comments
;
The following automatic conversions were performed:

data item '_symmetry_cell_setting' value 'Orthorhombic' was changed
to 'orthorhombic' in accordance with the
/home/data/users/saulius/crontab/automatic-downloads/rss-feeds/ACS/lib/dictionaries/cif_core.dic
dictionary named 'cif_core.dic' version 2.4.2 last updated on
2011-04-26.

Automatic conversion script
Id: cif_fix_values 7556 2019-12-06 15:28:31Z antanas 

 Adding full bibliography for 4134470--4134505.cif.
;
_cod_original_sg_symbol_H-M 'Pna2(1) '
_cod_original_formula_sum 'H8 F K0.04 N1.96 O3 P'
_cod_database_code 4134479

loop_
_symmetry_equiv_pos_as_xyz
'x, y, z'
'-x, -y, z+1/2'
'x+1/2, -y+1/2, z'
'-x+1/2, y+1/2, z+1/2'

loop_
_atom_site_label
_atom_site_type_symbol
_atom_site_fract_x
_atom_site_fract_y
_atom_site_fract_z
_atom_site_U_iso_or_equiv
_atom_site_adp_type
_atom_site_occupancy
_atom_site_symmetry_multiplicity
_atom_site_calc_flag
_atom_site_refinement_flags
_atom_site_disorder_assembly
_atom_site_disorder_group
P P 0.18972(8) 0.12607(5) 0.91015(14) 0.01514(18) Uani 1 1 d . . .
F F -0.00055(19) 0.08226(16) 0.9161(5) 0.0350(4) Uani 1 1 d . . .
N2 N 0.0853(3) -0.19139(16) 0.9156(7) 0.0239(10) Uani 0.966(6) 1 d PD . .
H8 H 0.133(3) -0.1294(18) 0.897(7) 0.032(9) Uiso 1 1 d D . .
H6 H 0.142(3) -0.232(2) 1.007(4) 0.014(8) Uiso 1 1 d D . .
H7 H 0.084(5) -0.231(3) 0.800(4) 0.066(18) Uiso 1 1 d D . .
H5 H -0.009(3) -0.185(3) 0.966(6) 0.069(17) Uiso 1 1 d D . .
K K 0.0853(3) -0.19139(16) 0.9156(7) 0.0239(10) Uani 0.034(6) 1 d P . .
N1 N 0.6412(3) 0.0397(2) 0.9285(6) 0.0221(5) Uani 1 1 d D . .
H3 H 0.694(3) -0.007(3) 1.017(5) 0.039(13) Uiso 1 1 d D . .
H1 H 0.535(2) 0.030(2) 0.947(5) 0.031(10) Uiso 1 1 d D . .
H2 H 0.666(3) 0.022(3) 0.796(3) 0.018(10) Uiso 1 1 d D . .
H4 H 0.667(4) 0.1108(17) 0.959(6) 0.047(13) Uiso 1 1 d D . .
O1 O 0.2864(3) 0.01673(19) 0.9799(4) 0.0242(5) Uani 1 1 d . . .
O2 O 0.1950(3) 0.2269(2) 1.0699(4) 0.0344(6) Uani 1 1 d . . .
O3 O 0.2188(3) 0.1569(2) 0.6693(4) 0.0271(5) Uani 1 1 d . . .

loop_
_atom_site_aniso_label
_atom_site_aniso_U_11
_atom_site_aniso_U_22
_atom_site_aniso_U_33
_atom_site_aniso_U_23
_atom_site_aniso_U_13
_atom_site_aniso_U_12
P 0.0144(3) 0.0162(3) 0.0149(3) 0.0002(4) -0.0001(4) -0.0011(2)
F 0.0137(7) 0.0398(9) 0.0517(11) 0.0022(15) 0.0038(12) -0.0041(6)
N2 0.0243(14) 0.0166(13) 0.0308(15) 0.0022(16) 0.0043(15) 0.0020(8)
K 0.0243(14) 0.0166(13) 0.0308(15) 0.0022(16) 0.0043(15) 0.0020(8)
N1 0.0222(11) 0.0267(12) 0.0174(15) 0.0066(13) 0.0012(14) 0.0032(9)
O1 0.0205(10) 0.0247(11) 0.0274(11) 0.0054(8) -0.0006(8) 0.0015(8)
O2 0.0474(16) 0.0262(13) 0.0297(12) -0.0095(10) -0.0005(11) -0.0001(11)
O3 0.0313(12) 0.0298(12) 0.0202(11) 0.0055(10) 0.0003(10) -0.0003(10)

loop_
_atom_type_symbol
_atom_type_description
_atom_type_scat_dispersion_real
_atom_type_scat_dispersion_imag
_atom_type_scat_source
N N 0.0061 0.0033 'International Tables Vol C Tables 4.2.6.8 and 6.1.1.4'
H H 0.0000 0.0000 'International Tables Vol C Tables 4.2.6.8 and 6.1.1.4'
O O 0.0106 0.0060 'International Tables Vol C Tables 4.2.6.8 and 6.1.1.4'
F F 0.0171 0.0103 'International Tables Vol C Tables 4.2.6.8 and 6.1.1.4'
P P 0.1023 0.0942 'International Tables Vol C Tables 4.2.6.8 and 6.1.1.4'
K K 0.2009 0.2494 'International Tables Vol C Tables 4.2.6.8 and 6.1.1.4'

loop_
_geom_angle_atom_site_label_1
_geom_angle_atom_site_label_2
_geom_angle_atom_site_label_3
_geom_angle
_geom_angle_site_symmetry_1
_geom_angle_site_symmetry_3
_geom_angle_publ_flag
O2 P O3 116.08(14) . . ?
O2 P O1 115.46(15) . . ?
O3 P O1 112.16(13) . . ?
O2 P F 104.48(14) . . ?
O3 P F 103.81(15) . . ?
O1 P F 102.78(11) . . ?
O2 P K 112.15(11) . 2_554 ?
O3 P K 44.23(10) . 2_554 ?
O1 P K 132.31(10) . 2_554 ?
F P K 61.84(11) . 2_554 ?
O2 P K 49.77(11) . 2 ?
O3 P K 144.01(10) . 2 ?
O1 P K 103.08(10) . 2 ?
F P K 59.94(11) . 2 ?
K P K 105.16(5) 2_554 2 ?
P F K 95.58(13) . 2 ?
P F K 93.23(12) . 2_554 ?
K F K 130.00(8) 2 2_554 ?
H8 N2 H6 108(2) . . ?
H8 N2 H7 111(2) . . ?
H6 N2 H7 105.3(19) . . ?
H8 N2 H5 114(2) . . ?
H6 N2 H5 107(2) . . ?
H7 N2 H5 111(2) . . ?
H3 N1 H1 109(2) . . ?
H3 N1 H2 109.4(19) . . ?
H1 N1 H2 108.8(19) . . ?
H3 N1 H4 109(2) . . ?
H1 N1 H4 109.0(19) . . ?
H2 N1 H4 112(2) . . ?
P O2 K 136.99(15) . 4 ?
P O2 K 108.48(14) . 2 ?
K O2 K 89.45(14) 4 2 ?
P O3 K 139.27(15) . 4_554 ?
P O3 K 114.36(14) . 2_554 ?
K O3 K 95.38(13) 4_554 2_554 ?

loop_
_geom_bond_atom_site_label_1
_geom_bond_atom_site_label_2
_geom_bond_distance
_geom_bond_site_symmetry_2
_geom_bond_publ_flag
P O2 1.492(2) . ?
P O3 1.509(2) . ?
P O1 1.513(2) . ?
P F 1.5896(16) . ?
P K 3.766(3) 2_554 ?
P K 3.818(4) 2 ?
F K 3.320(4) 2 ?
F K 3.325(4) 2_554 ?
N2 H8 0.802(17) . ?
N2 H6 0.850(17) . ?
N2 H7 0.824(18) . ?
N2 H5 0.810(18) . ?
N1 H3 0.857(17) . ?
N1 H1 0.858(16) . ?
N1 H2 0.844(17) . ?
N1 H4 0.848(17) . ?
O2 K 2.868(4) 4 ?
O2 K 3.073(4) 2 ?
O3 K 2.773(4) 4_554 ?
O3 K 2.883(4) 2_554 ?

loop_
_geom_hbond_atom_site_label_D
_geom_hbond_atom_site_label_H
_geom_hbond_atom_site_label_A
_geom_hbond_distance_DH
_geom_hbond_distance_HA
_geom_hbond_distance_DA
_geom_hbond_angle_DHA
_geom_hbond_site_symmetry_A
N2 H8 O1 0.802(17) 2.11(2) 2.868(3) 157(4) .
N2 H8 F 0.802(17) 2.62(3) 3.166(3) 127(3) .
N1 H1 O1 0.858(16) 1.988(17) 2.845(3) 176(3) .
N2 H6 O3 0.850(17) 1.933(18) 2.773(4) 169(3) 4_545
N2 H7 O2 0.824(18) 2.29(3) 2.868(4) 128(3) 4_544
N2 H7 O2 0.824(18) 2.61(3) 3.073(4) 117(3) 2_554
N2 H5 O3 0.810(18) 2.09(2) 2.883(4) 166(4) 2
N1 H3 O3 0.857(17) 2.05(2) 2.876(3) 162(3) 2_655
N1 H2 O1 0.844(17) 1.992(18) 2.835(4) 177(3) 2_654
N1 H4 O2 0.848(17) 1.964(18) 2.803(4) 170(3) 3
